data_7232207
loop_
_publ_author_name
'Castillo, Oscar'
'Delgado, Esther'
'Hern\'andez, Diego'
'Hern\'andez, Elisa'
'Mart\'in, Avelino'
'Zamora, F\'elix'

_publ_section_title
;
 Synthesis and structural characterization of transition metal dithiolene
 derivatives containing divalent metals as counter-cations
;
_journal_issue 9
_journal_name_full CrystEngComm
_journal_page_first 1423
_journal_paper_doi 10.1039/C8CE01916A
_journal_volume 21
_journal_year 2019
_chemical_formula_moiety 'C34 H37 Cl7 K O6 S6 Zn3'
_chemical_formula_sum 'C34 H37 Cl7 K O6 S6 Zn3'
_chemical_formula_weight 1217.35
_chemical_name_common DH194_transp_200K
_space_group_crystal_system triclinic
_space_group_IT_number 2
_space_group_name_Hall '-P 1'
_space_group_name_H-M_alt 'P -1'
_symmetry_space_group_name_Hall '-P 1'
_symmetry_space_group_name_H-M 'P -1'
_atom_sites_solution_hydrogens geom
_audit_update_record
;
2018-04-04 deposited with the CCDC.
2019-01-22 downloaded from the CCDC.
;
_cell_angle_alpha 94.417(2)
_cell_angle_beta 112.4710(10)
_cell_angle_gamma 105.8270(10)
_cell_formula_units_Z 2
_cell_length_a 13.7557(4)
_cell_length_b 13.7884(4)
_cell_length_c 14.2273(4)
_cell_measurement_reflns_used 7363
_cell_measurement_temperature 200.(2)
_cell_measurement_theta_max 20.3040
_cell_measurement_theta_min 2.4444
_cell_volume 2348.67(12)
_computing_cell_refinement 'Bruker SAINT'
_computing_data_collection 'Bruker APEX2'
_computing_data_reduction 'Bruker SAINT'
_computing_molecular_graphics 'Bruker SHELXTL'
_computing_publication_material 'Bruker SHELXTL'
_computing_structure_refinement 'SHELXL-2014 (Sheldrick 2014)'
_computing_structure_solution 'SHELXS-97 (Sheldrick 2008)'
_diffrn_ambient_temperature 200.(2)
_diffrn_detector_area_resol_mean 8.3333
_diffrn_measured_fraction_theta_full 0.998
_diffrn_measured_fraction_theta_max 0.998
_diffrn_measurement_device_type 'Bruker Kappa Apex II'
_diffrn_measurement_method '\f and \w scans'
_diffrn_radiation_type 'Mo K\a'
_diffrn_radiation_wavelength 0.71073
_diffrn_reflns_av_R_equivalents 0.0987
_diffrn_reflns_av_unetI/netI 0.0693
_diffrn_reflns_limit_h_max 16
_diffrn_reflns_limit_h_min -16
_diffrn_reflns_limit_k_max 16
_diffrn_reflns_limit_k_min -16
_diffrn_reflns_limit_l_max 17
_diffrn_reflns_limit_l_min -17
_diffrn_reflns_number 77400
_diffrn_reflns_theta_full 25.35
_diffrn_reflns_theta_max 25.35
_diffrn_reflns_theta_min 1.57
_exptl_absorpt_coefficient_mu 2.314
_exptl_absorpt_correction_T_max 0.91
_exptl_absorpt_correction_T_min 0.81
_exptl_absorpt_correction_type multi-scan
_exptl_absorpt_process_details sadabs
_exptl_crystal_colour 'clear colourless'
_exptl_crystal_density_diffrn 1.721
_exptl_crystal_density_method 'not measured'
_exptl_crystal_description plate
_exptl_crystal_F_000 1226
_exptl_crystal_size_max 0.138
_exptl_crystal_size_mid 0.117
_exptl_crystal_size_min 0.042
_refine_diff_density_max 1.896
_refine_diff_density_min -1.040
_refine_ls_extinction_method none
_refine_ls_goodness_of_fit_ref 1.080
_refine_ls_hydrogen_treatment constr
_refine_ls_matrix_type full
_refine_ls_number_parameters 514
_refine_ls_number_reflns 8578
_refine_ls_number_restraints 0
_refine_ls_restrained_S_all 1.080
_refine_ls_R_factor_all 0.1040
_refine_ls_R_factor_gt 0.0528
_refine_ls_shift/su_max 0.000
_refine_ls_shift/su_mean 0.000
_refine_ls_structure_factor_coef Fsqd
_refine_ls_weighting_details 'w=1/[\s^2^(Fo^2^)+(0.1029P)^2^] where P=(Fo^2^+2Fc^2^)/3'
_refine_ls_weighting_scheme calc
_refine_ls_wR_factor_gt 0.1436
_refine_ls_wR_factor_ref 0.1798
_reflns_number_gt 5503
_reflns_number_total 8578
_reflns_threshold_expression 'I > 2\s(I)'
_cod_data_source_file c8ce01916a2.cif
_cod_data_source_block 02190ElisaHernandez_transp
_cod_depositor_comments 'Adding full bibliography for 7232202--7232208.cif.'
_cod_database_code 7232207

loop_
_space_group_symop_operation_xyz
'x, y, z'
'-x, -y, -z'

loop_
_atom_site_type_symbol
_atom_site_label
_atom_site_fract_x
_atom_site_fract_y
_atom_site_fract_z
_atom_site_U_iso_or_equiv
_atom_site_adp_type
_atom_site_calc_flag
_atom_site_refinement_flags_adp
_atom_site_refinement_flags_posn
_atom_site_occupancy
C C1 0.1495(5) 0.5629(5) 0.9705(5) 0.0337(16) Uani d . . 1
C C2 0.0587(6) 0.6006(6) 0.9476(6) 0.0436(18) Uani d . . 1
C C3 0.0696(7) 0.6897(7) 1.0075(7) 0.054(2) Uani d . . 1
H H3 0.0073 0.7131 0.9914 0.065 Uiso calc U R 1
C C4 0.1656(7) 0.7440(6) 1.0875(7) 0.050(2) Uani d . . 1
H H4 0.1719 0.8057 1.1274 0.06 Uiso calc U R 1
C C5 0.2564(6) 0.7089(5) 1.1117(5) 0.0407(17) Uani d . . 1
C C6 0.2498(5) 0.6177(5) 1.0547(5) 0.0339(16) Uani d . . 1
C C8 0.6669(5) 0.8050(5) 0.9965(5) 0.0377(16) Uani d . . 1
C C9 0.6264(6) 0.8839(5) 1.0148(6) 0.0425(17) Uani d . . 1
C C10 0.6355(7) 0.9672(6) 0.9692(7) 0.058(2) Uani d . . 1
H H10 0.6067 1.0193 0.9825 0.07 Uiso calc U R 1
C C11 0.6878(7) 0.9739(6) 0.9031(8) 0.070(3) Uani d . . 1
H H11 0.6946 1.0311 0.8701 0.084 Uiso calc U R 1
C C12 0.7302(7) 0.8989(6) 0.8843(7) 0.057(2) Uani d . . 1
C C13 0.7203(6) 0.8107(6) 0.9290(6) 0.0448(18) Uani d . . 1
C C14 0.3992(5) 0.6981(5) 0.7772(5) 0.0336(15) Uani d . . 1
C C15 0.4170(6) 0.7878(6) 0.7368(6) 0.0448(18) Uani d . . 1
C C16 0.4743(7) 0.8000(6) 0.6751(6) 0.057(2) Uani d . . 1
C C17 0.5159(7) 0.7246(7) 0.6523(7) 0.061(2) Uani d . . 1
H H17 0.5607 0.7364 0.6148 0.073 Uiso calc U R 1
C C18 0.4917(6) 0.6316(6) 0.6846(6) 0.0490(19) Uani d . . 1
H H18 0.5152 0.5777 0.665 0.059 Uiso calc U R 1
C C19 0.4321(5) 0.6185(5) 0.7464(5) 0.0362(16) Uani d . . 1
C C20 0.3113(10) 0.4545(8) 0.3929(8) 0.086(3) Uani d . . 1
H H20A 0.2535 0.4082 0.327 0.103 Uiso calc U R 1
H H20B 0.3658 0.4198 0.4272 0.103 Uiso calc U R 1
C C21 0.3668(11) 0.5526(9) 0.3736(10) 0.100(4) Uani d . . 1
H H21A 0.3621 0.544 0.3021 0.12 Uiso calc U R 1
H H21B 0.4461 0.5802 0.4234 0.12 Uiso calc U R 1
C C22 0.3051(8) 0.6233(8) 0.3879(8) 0.075(3) Uani d . . 1
H H22A 0.2532 0.6301 0.3198 0.09 Uiso calc U R 1
H H22B 0.3579 0.6925 0.4272 0.09 Uiso calc U R 1
C C23 0.2412(8) 0.5734(8) 0.4486(9) 0.081(3) Uani d . . 1
H H23A 0.2681 0.6178 0.5176 0.097 Uiso calc U R 1
H H23B 0.1604 0.5613 0.4101 0.097 Uiso calc U R 1
C C24 -0.1138(13) 0.2247(16) 0.5768(13) 0.161(7) Uani d . . 1
H H24A -0.1252 0.2906 0.5613 0.193 Uiso calc U R 1
H H24B -0.164 0.1698 0.5144 0.193 Uiso calc U R 1
C C25 -0.1385(16) 0.2023(19) 0.6594(17) 0.208(11) Uani d . . 1
H H25A -0.2123 0.1487 0.6347 0.25 Uiso calc U R 1
H H25B -0.1395 0.2647 0.698 0.25 Uiso calc U R 1
C C26 -0.0510(15) 0.1653(12) 0.7264(14) 0.148(6) Uani d . . 1
H H26A -0.0792 0.0896 0.7184 0.178 Uiso calc U R 1
H H26B -0.0243 0.1976 0.8002 0.178 Uiso calc U R 1
C C27 0.0404(12) 0.1957(11) 0.6915(11) 0.117(4) Uani d . . 1
H H27A 0.1063 0.2497 0.7457 0.141 Uiso calc U R 1
H H27B 0.0627 0.1355 0.6775 0.141 Uiso calc U R 1
C C28 -0.0051(12) 0.2258(9) 0.2434(8) 0.107(4) Uani d . . 1
H H28A 0.0626 0.2395 0.2302 0.128 Uiso calc U R 1
H H28B -0.0301 0.2868 0.2358 0.128 Uiso calc U R 1
C C29 -0.0916(12) 0.1361(9) 0.1704(9) 0.130(6) Uani d . . 1
H H29A -0.1629 0.1503 0.1395 0.156 Uiso calc U R 1
H H29B -0.0715 0.1158 0.1139 0.156 Uiso calc U R 1
C C30 -0.1014(13) 0.0561(9) 0.2285(10) 0.129(5) Uani d . . 1
H H30A -0.0586 0.0111 0.2208 0.154 Uiso calc U R 1
H H30B -0.1803 0.0134 0.2053 0.154 Uiso calc U R 1
C C31 -0.0548(15) 0.1118(11) 0.3359(10) 0.167(8) Uani d . . 1
H H31A -0.1152 0.1206 0.3537 0.2 Uiso calc U R 1
H H31B -0.0161 0.0724 0.3838 0.2 Uiso calc U R 1
C C32 0.2936(17) 0.2058(15) 0.4978(14) 0.179(8) Uani d . . 1
H H32 0.2987 0.2346 0.4406 0.214 Uiso calc U R 1
C C33 0.3201(19) 0.1160(14) 0.5222(12) 0.183(9) Uani d . . 1
H H33A 0.2656 0.0546 0.4684 0.22 Uiso calc U R 1
H H33B 0.3956 0.1222 0.5277 0.22 Uiso calc U R 1
C C34 0.3150(15) 0.1094(10) 0.6166(10) 0.146(6) Uani d . . 1
H H34A 0.3813 0.0958 0.6657 0.175 Uiso calc U R 1
H H34B 0.2473 0.0538 0.6079 0.175 Uiso calc U R 1
C C35 0.3119(14) 0.2119(11) 0.6542(9) 0.138(6) Uani d . . 1
H H35A 0.2701 0.2053 0.698 0.165 Uiso calc U R 1
H H35B 0.3884 0.26 0.6959 0.165 Uiso calc U R 1
Cl Cl1 -0.06732(17) 0.53562(19) 0.84546(18) 0.0637(6) Uani d . . 1
Cl Cl2 0.37944(17) 0.78306(16) 1.21552(16) 0.0561(5) Uani d . . 1
Cl Cl3 0.56054(18) 0.87573(15) 1.09812(16) 0.0573(5) Uani d . . 1
Cl Cl4 0.7933(2) 0.9121(2) 0.7985(3) 0.0939(9) Uani d . . 1
Cl Cl5 0.39852(13) 0.49005(13) 0.77042(12) 0.0363(4) Uani d . . 1
Cl Cl6 0.4936(3) 0.9091(2) 0.6226(2) 0.0971(9) Uani d . . 1
Cl Cl7 0.06674(17) 0.54828(18) 0.63370(14) 0.0581(6) Uani d . . 1
K K1 0.11477(14) 0.35854(13) 0.51886(12) 0.0468(4) Uani d . . 1
O O1 0.2621(7) 0.4799(6) 0.4591(7) 0.099(2) Uani d . . 1
O O2 -0.0007(7) 0.2323(7) 0.6020(8) 0.122(3) Uani d . . 1
O O3 0.0187(6) 0.2062(5) 0.3462(5) 0.087(2) Uani d . . 1
O O4 0.2595(7) 0.2470(6) 0.5671(6) 0.107(3) Uani d . . 1
O O5 0.4443(4) 0.5038(3) 0.8881(3) 0.0336(10) Uani d . . 1
O O6 0.2726(3) 0.4554(3) 0.7269(3) 0.0360(11) Uani d . . 1
S S1 0.13087(14) 0.44805(14) 0.89066(13) 0.0373(4) Uani d . . 1
S S2 0.36683(13) 0.57338(13) 1.09688(12) 0.0332(4) Uani d . . 1
S S3 0.65012(13) 0.70057(13) 1.06094(13) 0.0323(4) Uani d . . 1
S S4 0.77576(17) 0.71784(16) 0.89848(17) 0.0509(5) Uani d . . 1
S S5 0.33690(14) 0.68979(13) 0.86651(13) 0.0346(4) Uani d . . 1
S S6 0.3693(2) 0.88338(16) 0.76517(17) 0.0573(6) Uani d . . 1
Zn Zn1 0.19286(6) 0.53193(6) 0.77831(6) 0.0352(2) Uani d . . 1
Zn Zn2 0.45734(6) 0.62236(6) 0.99052(6) 0.0314(2) Uani d . . 1
Zn Zn3 0.72528(6) 0.60096(6) 0.98839(6) 0.0346(2) Uani d . . 1

loop_
_atom_site_aniso_label
_atom_site_aniso_U_11
_atom_site_aniso_U_22
_atom_site_aniso_U_33
_atom_site_aniso_U_12
_atom_site_aniso_U_13
_atom_site_aniso_U_23
C1 0.026(4) 0.045(4) 0.042(4) 0.020(3) 0.020(3) 0.021(3)
C2 0.038(4) 0.059(5) 0.047(4) 0.021(4) 0.023(4) 0.031(4)
C3 0.050(5) 0.064(6) 0.079(6) 0.035(5) 0.044(5) 0.038(5)
C4 0.059(5) 0.052(5) 0.068(5) 0.033(4) 0.044(5) 0.023(4)
C5 0.042(4) 0.044(5) 0.046(4) 0.019(4) 0.024(4) 0.016(4)
C6 0.034(4) 0.043(4) 0.041(4) 0.023(3) 0.023(3) 0.022(3)
C8 0.026(4) 0.028(4) 0.044(4) 0.007(3) 0.001(3) 0.007(3)
C9 0.039(4) 0.030(4) 0.046(4) 0.011(3) 0.007(4) 0.004(3)
C10 0.045(5) 0.031(4) 0.086(6) 0.011(4) 0.016(5) 0.010(4)
C11 0.059(6) 0.041(5) 0.107(8) 0.011(4) 0.030(6) 0.036(5)
C12 0.048(5) 0.052(5) 0.079(6) 0.017(4) 0.031(5) 0.037(5)
C13 0.028(4) 0.041(4) 0.057(5) 0.010(3) 0.010(4) 0.017(4)
C14 0.031(4) 0.036(4) 0.033(4) 0.016(3) 0.008(3) 0.009(3)
C15 0.051(5) 0.042(4) 0.046(4) 0.024(4) 0.018(4) 0.013(4)
C16 0.065(6) 0.051(5) 0.061(5) 0.019(4) 0.032(5) 0.024(4)
C17 0.066(6) 0.063(6) 0.066(6) 0.014(5) 0.044(5) 0.018(5)
C18 0.049(5) 0.052(5) 0.053(5) 0.019(4) 0.028(4) 0.009(4)
C19 0.032(4) 0.045(4) 0.033(4) 0.016(3) 0.012(3) 0.010(3)
C20 0.095(8) 0.096(8) 0.085(7) 0.042(7) 0.049(7) 0.026(6)
C21 0.110(9) 0.105(9) 0.114(9) 0.027(8) 0.080(8) 0.029(7)
C22 0.078(7) 0.074(7) 0.082(7) 0.024(6) 0.039(6) 0.031(6)
C23 0.056(6) 0.079(7) 0.098(8) 0.027(5) 0.021(6) 0.006(6)
C24 0.125(13) 0.27(2) 0.160(15) 0.102(14) 0.094(12) 0.093(15)
C25 0.182(19) 0.34(3) 0.24(2) 0.16(2) 0.161(19) 0.17(2)
C26 0.210(19) 0.129(12) 0.185(16) 0.057(12) 0.157(16) 0.074(11)
C27 0.133(12) 0.129(11) 0.124(11) 0.051(9) 0.078(10) 0.060(9)
C28 0.150(12) 0.085(8) 0.066(7) 0.020(8) 0.038(8) 0.016(6)
C29 0.146(12) 0.090(9) 0.075(8) -0.012(9) -0.003(8) 0.032(7)
C30 0.139(12) 0.069(8) 0.100(10) -0.004(8) -0.002(9) 0.007(7)
C31 0.225(18) 0.102(11) 0.074(9) -0.043(12) 0.026(10) 0.017(8)
C32 0.27(2) 0.25(2) 0.177(16) 0.187(19) 0.172(18) 0.135(16)
C33 0.36(3) 0.207(18) 0.140(13) 0.23(2) 0.162(17) 0.102(13)
C34 0.238(19) 0.082(9) 0.095(10) 0.063(11) 0.037(11) 0.031(8)
C35 0.187(15) 0.141(13) 0.075(8) 0.116(12) 0.004(9) 0.007(8)
Cl1 0.0403(11) 0.0882(16) 0.0688(14) 0.0311(11) 0.0193(10) 0.0340(12)
Cl2 0.0579(13) 0.0537(12) 0.0566(12) 0.0207(10) 0.0236(10) 0.0039(10)
Cl3 0.0675(14) 0.0496(12) 0.0574(12) 0.0324(11) 0.0219(11) 0.0001(10)
Cl4 0.0956(19) 0.099(2) 0.137(2) 0.0451(16) 0.0808(19) 0.0805(19)
Cl5 0.0323(9) 0.0409(10) 0.0362(9) 0.0189(8) 0.0107(7) 0.0051(7)
Cl6 0.133(2) 0.0776(18) 0.115(2) 0.0400(17) 0.078(2) 0.0502(17)
Cl7 0.0509(12) 0.0864(16) 0.0348(10) 0.0412(11) 0.0025(9) 0.0142(10)
K1 0.0466(10) 0.0508(10) 0.0396(9) 0.0153(8) 0.0149(8) 0.0104(8)
O1 0.115(6) 0.091(5) 0.140(7) 0.044(5) 0.094(6) 0.040(5)
O2 0.113(7) 0.156(8) 0.156(8) 0.060(6) 0.094(7) 0.093(7)
O3 0.109(6) 0.060(4) 0.055(4) 0.014(4) 0.008(4) 0.004(3)
O4 0.140(7) 0.123(7) 0.078(5) 0.088(6) 0.035(5) 0.031(5)
O5 0.035(3) 0.033(3) 0.032(2) 0.018(2) 0.007(2) 0.006(2)
O6 0.024(2) 0.038(3) 0.038(3) 0.010(2) 0.005(2) 0.000(2)
S1 0.0273(9) 0.0454(11) 0.0405(10) 0.0171(8) 0.0109(8) 0.0144(8)
S2 0.0313(9) 0.0407(10) 0.0328(9) 0.0202(8) 0.0123(8) 0.0122(8)
S3 0.0281(9) 0.0325(9) 0.0351(9) 0.0137(7) 0.0093(7) 0.0082(7)
S4 0.0494(12) 0.0600(13) 0.0676(13) 0.0312(10) 0.0368(11) 0.0344(11)
S5 0.0357(9) 0.0385(10) 0.0354(9) 0.0220(8) 0.0139(8) 0.0092(8)
S6 0.0801(15) 0.0417(12) 0.0648(14) 0.0357(11) 0.0332(12) 0.0205(10)
Zn1 0.0279(4) 0.0480(5) 0.0304(4) 0.0188(4) 0.0081(3) 0.0103(4)
Zn2 0.0272(4) 0.0352(5) 0.0318(4) 0.0137(3) 0.0101(3) 0.0066(3)
Zn3 0.0305(4) 0.0374(5) 0.0413(5) 0.0186(4) 0.0144(4) 0.0145(4)

loop_
_atom_type_symbol
_atom_type_description
_atom_type_scat_dispersion_real
_atom_type_scat_dispersion_imag
_atom_type_scat_source
C C 0.0033 0.0016 'International Tables Vol C Tables 4.2.6.8 and 6.1.1.4'
H H 0.0000 0.0000 'International Tables Vol C Tables 4.2.6.8 and 6.1.1.4'
Cl Cl 0.1484 0.1585 'International Tables Vol C Tables 4.2.6.8 and 6.1.1.4'
K K 0.2009 0.2494 'International Tables Vol C Tables 4.2.6.8 and 6.1.1.4'
O O 0.0106 0.0060 'International Tables Vol C Tables 4.2.6.8 and 6.1.1.4'
S S 0.1246 0.1234 'International Tables Vol C Tables 4.2.6.8 and 6.1.1.4'
Zn Zn 0.2839 1.4301 'International Tables Vol C Tables 4.2.6.8 and 6.1.1.4'

loop_
_geom_angle_atom_site_label_1
_geom_angle_atom_site_label_2
_geom_angle_atom_site_label_3
_geom_angle_site_symmetry_1
_geom_angle_site_symmetry_3
_geom_angle
C6 C1 C2 . . 118.6(6)
C6 C1 S1 . . 122.7(5)
C2 C1 S1 . . 118.6(5)
C3 C2 C1 . . 120.6(7)
C3 C2 Cl1 . . 118.7(6)
C1 C2 Cl1 . . 120.7(6)
C4 C3 C2 . . 121.5(7)
C4 C3 H3 . . 119.2
C2 C3 H3 . . 119.2
C3 C4 C5 . . 119.1(7)
C3 C4 H4 . . 120.4
C5 C4 H4 . . 120.4
C4 C5 C6 . . 121.9(7)
C4 C5 Cl2 . . 117.2(6)
C6 C5 Cl2 . . 120.9(5)
C1 C6 C5 . . 118.2(6)
C1 C6 S2 . . 122.8(5)
C5 C6 S2 . . 118.9(5)
C9 C8 C13 . . 119.7(6)
C9 C8 S3 . . 118.4(6)
C13 C8 S3 . . 122.0(5)
C10 C9 C8 . . 122.7(7)
C10 C9 Cl3 . . 118.2(6)
C8 C9 Cl3 . . 119.2(5)
C9 C10 C11 . . 118.2(8)
C9 C10 H10 . . 120.9
C11 C10 H10 . . 120.9
C12 C11 C10 . . 120.9(8)
C12 C11 H11 . . 119.5
C10 C11 H11 . . 119.5
C11 C12 C13 . . 122.2(8)
C11 C12 Cl4 . . 118.1(6)
C13 C12 Cl4 . . 119.7(7)
C8 C13 C12 . . 116.3(7)
C8 C13 S4 . . 125.0(5)
C12 C13 S4 . . 118.7(6)
C19 C14 C15 . . 118.7(6)
C19 C14 S5 . . 122.1(5)
C15 C14 S5 . . 119.2(5)
C16 C15 C14 . . 120.2(7)
C16 C15 S6 . . 119.5(6)
C14 C15 S6 . . 120.2(5)
C15 C16 C17 . . 120.8(7)
C15 C16 Cl6 . . 120.3(6)
C17 C16 Cl6 . . 118.8(6)
C16 C17 C18 . . 119.9(7)
C16 C17 H17 . . 120.0
C18 C17 H17 . . 120.0
C17 C18 C19 . . 119.2(7)
C17 C18 H18 . . 120.4
C19 C18 H18 . . 120.4
C14 C19 C18 . . 120.7(6)
C14 C19 Cl5 . . 126.7(5)
C18 C19 Cl5 . . 112.5(5)
O1 C20 C21 . . 105.6(9)
O1 C20 H20A . . 110.6
C21 C20 H20A . . 110.6
O1 C20 H20B . . 110.6
C21 C20 H20B . . 110.6
H20A C20 H20B . . 108.8
C20 C21 C22 . . 105.1(8)
C20 C21 H21A . . 110.7
C22 C21 H21A . . 110.7
C20 C21 H21B . . 110.7
C22 C21 H21B . . 110.7
H21A C21 H21B . . 108.8
C21 C22 C23 . . 105.7(8)
C21 C22 H22A . . 110.6
C23 C22 H22A . . 110.6
C21 C22 H22B . . 110.6
C23 C22 H22B . . 110.6
H22A C22 H22B . . 108.7
O1 C23 C22 . . 105.0(8)
O1 C23 K1 . . 48.1(4)
C22 C23 K1 . . 150.2(7)
O1 C23 H23A . . 110.8
C22 C23 H23A . . 110.8
K1 C23 H23A . . 93.4
O1 C23 H23B . . 110.8
C22 C23 H23B . . 110.8
K1 C23 H23B . . 75.5
H23A C23 H23B . . 108.8
C25 C24 O2 . . 109.4(14)
C25 C24 H24A . . 109.8
O2 C24 H24A . . 109.8
C25 C24 H24B . . 109.8
O2 C24 H24B . . 109.8
H24A C24 H24B . . 108.2
C24 C25 C26 . . 106.6(13)
C24 C25 H25A . . 110.4
C26 C25 H25A . . 110.4
C24 C25 H25B . . 110.4
C26 C25 H25B . . 110.4
H25A C25 H25B . . 108.6
C25 C26 C27 . . 105.5(12)
C25 C26 H26A . . 110.6
C27 C26 H26A . . 110.6
C25 C26 H26B . . 110.6
C27 C26 H26B . . 110.6
H26A C26 H26B . . 108.8
O2 C27 C26 . . 106.6(12)
O2 C27 H27A . . 110.4
C26 C27 H27A . . 110.4
O2 C27 H27B . . 110.4
C26 C27 H27B . . 110.4
H27A C27 H27B . . 108.6
O3 C28 C29 . . 107.9(9)
O3 C28 H28A . . 110.1
C29 C28 H28A . . 110.1
O3 C28 H28B . . 110.1
C29 C28 H28B . . 110.1
H28A C28 H28B . . 108.4
C30 C29 C28 . . 106.2(10)
C30 C29 H29A . . 110.5
C28 C29 H29A . . 110.5
C30 C29 H29B . . 110.5
C28 C29 H29B . . 110.5
H29A C29 H29B . . 108.7
C29 C30 C31 . . 104.0(10)
C29 C30 H30A . . 111.0
C31 C30 H30A . . 111.0
C29 C30 H30B . . 111.0
C31 C30 H30B . . 111.0
H30A C30 H30B . . 109.0
O3 C31 C30 . . 108.7(11)
O3 C31 H31A . . 109.9
C30 C31 H31A . . 109.9
O3 C31 H31B . . 109.9
C30 C31 H31B . . 109.9
H31A C31 H31B . . 108.3
O4 C32 C33 . . 112.3(12)
O4 C32 H32 . . 123.9
C33 C32 H32 . . 123.9
C34 C33 C32 . . 104.6(12)
C34 C33 H33A . . 110.8
C32 C33 H33A . . 110.8
C34 C33 H33B . . 110.8
C32 C33 H33B . . 110.8
H33A C33 H33B . . 108.9
C33 C34 C35 . . 104.5(11)
C33 C34 H34A . . 110.9
C35 C34 H34A . . 110.9
C33 C34 H34B . . 110.9
C35 C34 H34B . . 110.9
H34A C34 H34B . . 108.9
O4 C35 C34 . . 106.3(10)
O4 C35 H35A . . 110.5
C34 C35 H35A . . 110.5
O4 C35 H35B . . 110.5
C34 C35 H35B . . 110.5
H35A C35 H35B . . 108.7
O6 Cl5 O5 . . 108.2(3)
O6 Cl5 C19 . . 102.3(3)
O5 Cl5 C19 . . 105.0(3)
Zn1 Cl7 K1 . 2_566 158.62(10)
Zn1 Cl7 K1 . . 85.28(7)
K1 Cl7 K1 2_566 . 116.06(6)
O2 K1 O1 . . 170.1(3)
O2 K1 O3 . . 87.8(3)
O1 K1 O3 . . 95.4(2)
O2 K1 O4 . . 87.3(3)
O1 K1 O4 . . 84.3(3)
O3 K1 O4 . . 78.2(2)
O2 K1 O6 . . 86.8(2)
O1 K1 O6 . . 86.2(2)
O3 K1 O6 . . 153.52(19)
O4 K1 O6 . . 75.70(19)
O2 K1 Cl7 . 2_566 103.6(2)
O1 K1 Cl7 . 2_566 86.11(18)
O3 K1 Cl7 . 2_566 80.83(16)
O4 K1 Cl7 . 2_566 155.90(17)
O6 K1 Cl7 . 2_566 125.63(11)
O2 K1 Cl7 . . 86.7(2)
O1 K1 Cl7 . . 96.47(17)
O3 K1 Cl7 . . 141.78(17)
O4 K1 Cl7 . . 139.16(18)
O6 K1 Cl7 . . 63.66(10)
Cl7 K1 Cl7 2_566 . 63.94(6)
O2 K1 C23 . . 162.7(3)
O1 K1 C23 . . 22.7(2)
O3 K1 C23 . . 105.4(2)
O4 K1 C23 . . 106.2(3)
O6 K1 C23 . . 86.0(2)
Cl7 K1 C23 2_566 . 68.36(17)
Cl7 K1 C23 . . 76.03(18)
O2 K1 Zn1 . . 78.4(2)
O1 K1 Zn1 . . 98.88(18)
O3 K1 Zn1 . . 165.70(17)
O4 K1 Zn1 . . 104.44(17)
O6 K1 Zn1 . . 30.45(9)
Cl7 K1 Zn1 2_566 . 98.84(6)
Cl7 K1 Zn1 . . 34.91(4)
C23 K1 Zn1 . . 87.56(18)
C23 O1 C20 . . 112.0(8)
C23 O1 K1 . . 109.1(5)
C20 O1 K1 . . 130.7(6)
C27 O2 C24 . . 109.3(10)
C27 O2 K1 . . 127.9(8)
C24 O2 K1 . . 119.7(9)
C31 O3 C28 . . 107.0(8)
C31 O3 K1 . . 124.1(7)
C28 O3 K1 . . 123.1(6)
C35 O4 C32 . . 101.1(10)
C35 O4 K1 . . 134.1(7)
C32 O4 K1 . . 124.7(8)
Cl5 O5 Zn2 . . 127.5(2)
Cl5 O6 Zn1 . . 122.0(3)
Cl5 O6 K1 . . 128.1(2)
Zn1 O6 K1 . . 103.03(16)
C1 S1 Zn1 . . 94.7(2)
C1 S1 Zn3 . 2_667 98.1(2)
Zn1 S1 Zn3 . 2_667 110.13(7)
C6 S2 Zn2 . . 105.9(2)
C6 S2 Zn3 . 2_667 98.7(2)
Zn2 S2 Zn3 . 2_667 97.18(6)
C8 S3 Zn3 . . 99.0(2)
C8 S3 Zn2 . . 103.2(2)
Zn3 S3 Zn2 . . 108.93(7)
C13 S4 Zn3 . . 99.5(2)
C14 S5 Zn1 . . 97.3(2)
C14 S5 Zn2 . . 98.8(2)
Zn1 S5 Zn2 . . 96.75(7)
O6 Zn1 Cl7 . . 102.89(14)
O6 Zn1 S1 . . 110.54(14)
Cl7 Zn1 S1 . . 117.77(8)
O6 Zn1 S5 . . 100.64(13)
Cl7 Zn1 S5 . . 111.54(8)
S1 Zn1 S5 . . 111.69(7)
O6 Zn1 K1 . . 46.52(12)
Cl7 Zn1 K1 . . 59.81(6)
S1 Zn1 K1 . . 114.48(6)
S5 Zn1 K1 . . 130.50(5)
O5 Zn2 S2 . . 114.28(13)
O5 Zn2 S3 . . 98.16(13)
S2 Zn2 S3 . . 120.86(6)
O5 Zn2 S5 . . 96.07(12)
S2 Zn2 S5 . . 103.72(6)
S3 Zn2 S5 . . 121.09(7)
S4 Zn3 S3 . . 94.40(7)
S4 Zn3 S2 . 2_667 118.86(8)
S3 Zn3 S2 . 2_667 124.54(6)
S4 Zn3 S1 . 2_667 116.90(7)
S3 Zn3 S1 . 2_667 115.32(7)
S2 Zn3 S1 2_667 2_667 88.98(6)

loop_
_geom_bond_atom_site_label_1
_geom_bond_atom_site_label_2
_geom_bond_site_symmetry_2
_geom_bond_distance
C1 C6 . 1.392(9)
C1 C2 . 1.417(9)
C1 S1 . 1.773(7)
C2 C3 . 1.378(11)
C2 Cl1 . 1.716(8)
C3 C4 . 1.334(12)
C3 H3 . 0.95
C4 C5 . 1.393(10)
C4 H4 . 0.95
C5 C6 . 1.404(10)
C5 Cl2 . 1.733(8)
C6 S2 . 1.784(6)
C8 C9 . 1.401(10)
C8 C13 . 1.410(10)
C8 S3 . 1.774(7)
C9 C10 . 1.361(10)
C9 Cl3 . 1.739(8)
C10 C11 . 1.381(12)
C10 H10 . 0.95
C11 C12 . 1.373(12)
C11 H11 . 0.95
C12 C13 . 1.412(10)
C12 Cl4 . 1.742(8)
C13 S4 . 1.764(8)
C14 C19 . 1.396(9)
C14 C15 . 1.404(9)
C14 S5 . 1.778(7)
C15 C16 . 1.379(10)
C15 S6 . 1.710(7)
C16 C17 . 1.387(11)
C16 Cl6 . 1.732(8)
C17 C18 . 1.393(11)
C17 H17 . 0.95
C18 C19 . 1.406(9)
C18 H18 . 0.95
C19 Cl5 . 1.798(7)
C20 O1 . 1.425(11)
C20 C21 . 1.465(14)
C20 H20A . 0.99
C20 H20B . 0.99
C21 C22 . 1.504(14)
C21 H21A . 0.99
C21 H21B . 0.99
C22 C23 . 1.527(13)
C22 H22A . 0.99
C22 H22B . 0.99
C23 O1 . 1.403(11)
C23 K1 . 3.432(11)
C23 H23A . 0.99
C23 H23B . 0.99
C24 C25 . 1.376(19)
C24 O2 . 1.428(16)
C24 H24A . 0.99
C24 H24B . 0.99
C25 C26 . 1.47(2)
C25 H25A . 0.99
C25 H25B . 0.99
C26 C27 . 1.492(16)
C26 H26A . 0.99
C26 H26B . 0.99
C27 O2 . 1.380(14)
C27 H27A . 0.99
C27 H27B . 0.99
C28 O3 . 1.437(12)
C28 C29 . 1.441(15)
C28 H28A . 0.99
C28 H28B . 0.99
C29 C30 . 1.436(15)
C29 H29A . 0.99
C29 H29B . 0.99
C30 C31 . 1.463(16)
C30 H30A . 0.99
C30 H30B . 0.99
C31 O3 . 1.370(14)
C31 H31A . 0.99
C31 H31B . 0.99
C32 O4 . 1.388(15)
C32 C33 . 1.414(19)
C32 H32 . 0.95
C33 C34 . 1.380(16)
C33 H33A . 0.99
C33 H33B . 0.99
C34 C35 . 1.490(16)
C34 H34A . 0.99
C34 H34B . 0.99
C35 O4 . 1.376(13)
C35 H35A . 0.99
C35 H35B . 0.99
Cl5 O6 . 1.514(4)
Cl5 O5 . 1.521(4)
Cl7 Zn1 . 2.2021(19)
Cl7 K1 2_566 3.261(2)
Cl7 K1 . 3.326(3)
K1 O2 . 2.682(7)
K1 O1 . 2.706(7)
K1 O3 . 2.721(6)
K1 O4 . 2.755(7)
K1 O6 . 2.856(5)
K1 Cl7 2_566 3.261(2)
K1 Zn1 . 3.8345(18)
O5 Zn2 . 2.025(4)
O6 Zn1 . 1.994(4)
S1 Zn1 . 2.3257(18)
S1 Zn3 2_667 2.3746(18)
S2 Zn2 . 2.3314(17)
S2 Zn3 2_667 2.3603(19)
S3 Zn3 . 2.3221(17)
S3 Zn2 . 2.3327(18)
S4 Zn3 . 2.259(2)
S5 Zn1 . 2.3589(19)
S5 Zn2 . 2.3623(18)
Zn3 S2 2_667 2.3603(19)
Zn3 S1 2_667 2.3746(18)

loop_
_geom_hbond_atom_site_label_D
_geom_hbond_atom_site_label_H
_geom_hbond_atom_site_label_A
_geom_hbond_site_symmetry_A
_geom_hbond_distance_DH
_geom_hbond_distance_HA
_geom_hbond_distance_DA
_geom_hbond_angle_DHA
C3 H3 S4 1_455 0.95 2.97 3.879(8) 161.3
C10 H10 Cl3 2_677 0.95 2.96 3.796(8) 147.8
C21 H21A S2 1_554 0.99 3.00 3.969(11) 166.2
C22 H22A Cl1 2_566 0.99 2.95 3.632(11) 127.3
C23 H23B Cl7 2_566 0.99 2.87 3.762(10) 150.6
C34 H34A Cl2 2_667 0.99 2.97 3.735(18) 135.3

loop_
_geom_torsion_atom_site_label_1
_geom_torsion_atom_site_label_2
_geom_torsion_atom_site_label_3
_geom_torsion_atom_site_label_4
_geom_torsion_site_symmetry_4
_geom_torsion
C6 C1 C2 C3 . 0.0(9)
S1 C1 C2 C3 . -179.8(5)
C6 C1 C2 Cl1 . -179.5(5)
S1 C1 C2 Cl1 . 0.7(8)
C1 C2 C3 C4 . 0.9(11)
Cl1 C2 C3 C4 . -179.5(6)
C2 C3 C4 C5 . -0.8(11)
C3 C4 C5 C6 . -0.3(11)
C3 C4 C5 Cl2 . 179.3(6)
C2 C1 C6 C5 . -1.1(9)
S1 C1 C6 C5 . 178.8(5)
C2 C1 C6 S2 . 175.4(5)
S1 C1 C6 S2 . -4.8(8)
C4 C5 C6 C1 . 1.2(10)
Cl2 C5 C6 C1 . -178.4(5)
C4 C5 C6 S2 . -175.4(5)
Cl2 C5 C6 S2 . 5.0(8)
C13 C8 C9 C10 . 0.4(11)
S3 C8 C9 C10 . 179.9(6)
C13 C8 C9 Cl3 . 179.9(5)
S3 C8 C9 Cl3 . -0.6(8)
C8 C9 C10 C11 . -0.5(12)
Cl3 C9 C10 C11 . 179.9(6)
C9 C10 C11 C12 . -0.5(13)
C10 C11 C12 C13 . 1.6(14)
C10 C11 C12 Cl4 . 179.1(7)
C9 C8 C13 C12 . 0.7(10)
S3 C8 C13 C12 . -178.7(6)
C9 C8 C13 S4 . 179.9(5)
S3 C8 C13 S4 . 0.4(9)
C11 C12 C13 C8 . -1.7(12)
Cl4 C12 C13 C8 . -179.2(6)
C11 C12 C13 S4 . 179.1(7)
Cl4 C12 C13 S4 . 1.6(10)
C19 C14 C15 C16 . -5.5(11)
S5 C14 C15 C16 . 174.0(6)
C19 C14 C15 S6 . 175.4(5)
S5 C14 C15 S6 . -5.1(9)
C14 C15 C16 C17 . -0.4(13)
S6 C15 C16 C17 . 178.8(7)
C14 C15 C16 Cl6 . 178.5(6)
S6 C15 C16 Cl6 . -2.3(10)
C15 C16 C17 C18 . 5.5(13)
Cl6 C16 C17 C18 . -173.4(7)
C16 C17 C18 C19 . -4.6(12)
C15 C14 C19 C18 . 6.3(10)
S5 C14 C19 C18 . -173.2(5)
C15 C14 C19 Cl5 . -169.3(5)
S5 C14 C19 Cl5 . 11.3(9)
C17 C18 C19 C14 . -1.3(11)
C17 C18 C19 Cl5 . 174.9(6)
O1 C20 C21 C22 . -25.4(13)
C20 C21 C22 C23 . 17.8(12)
C21 C22 C23 O1 . -3.6(11)
C21 C22 C23 K1 . -26.1(17)
O2 C24 C25 C26 . -17.(3)
C24 C25 C26 C27 . 15.(2)
C25 C26 C27 O2 . -8.4(19)
O3 C28 C29 C30 . -12.3(18)
C28 C29 C30 C31 . 22.3(19)
C29 C30 C31 O3 . -25.(2)
O4 C32 C33 C34 . -7.(3)
C32 C33 C34 C35 . -13.(2)
C33 C34 C35 O4 . 30.(2)
C14 C19 Cl5 O6 . 54.2(6)
C18 C19 Cl5 O6 . -121.6(5)
C14 C19 Cl5 O5 . -58.6(6)
C18 C19 Cl5 O5 . 125.5(5)
C22 C23 O1 C20 . -13.0(12)
K1 C23 O1 C20 . 152.2(10)
C22 C23 O1 K1 . -165.2(6)
C21 C20 O1 C23 . 24.8(13)
C21 C20 O1 K1 . 169.3(7)
C26 C27 O2 C24 . -1.4(17)
C26 C27 O2 K1 . 158.0(9)
C25 C24 O2 C27 . 11.(2)
C25 C24 O2 K1 . -149.8(15)
C30 C31 O3 C28 . 18.0(18)
C30 C31 O3 K1 . 171.7(10)
C29 C28 O3 C31 . -3.6(17)
C29 C28 O3 K1 . -157.6(9)
C34 C35 O4 C32 . -33.0(17)
C34 C35 O4 K1 . 143.7(10)
C33 C32 O4 C35 . 26.(2)
C33 C32 O4 K1 . -151.2(14)
O6 Cl5 O5 Zn2 . -76.9(4)
C19 Cl5 O5 Zn2 . 31.8(4)
O5 Cl5 O6 Zn1 . 52.5(4)
C19 Cl5 O6 Zn1 . -58.1(4)
O5 Cl5 O6 K1 . -161.5(3)
C19 Cl5 O6 K1 . 87.9(3)
C6 C1 S1 Zn1 . -87.7(5)
C2 C1 S1 Zn1 . 92.1(5)
C6 C1 S1 Zn3 2_667 23.4(5)
C2 C1 S1 Zn3 2_667 -156.8(5)
C1 C6 S2 Zn2 . 83.0(5)
C5 C6 S2 Zn2 . -100.6(5)
C1 C6 S2 Zn3 2_667 -17.1(5)
C5 C6 S2 Zn3 2_667 159.3(5)
C9 C8 S3 Zn3 . 177.1(5)
C13 C8 S3 Zn3 . -3.4(6)
C9 C8 S3 Zn2 . 65.1(6)
C13 C8 S3 Zn2 . -115.4(5)
C8 C13 S4 Zn3 . 2.9(7)
C12 C13 S4 Zn3 . -177.9(6)
C19 C14 S5 Zn1 . -53.5(6)
C15 C14 S5 Zn1 . 127.1(5)
C19 C14 S5 Zn2 . 44.6(6)
C15 C14 S5 Zn2 . -134.9(5)
